data_4120742
loop_
_publ_author_name
'Yongbing Liu'
'Haifeng Du'

_publ_section_title
;
 Metal-Free Borane-Catalyzed Highly Stereoselective Hydrogenation of
 Pyridines
;
_journal_name_full 'Journal of the American Chemical Society'
_journal_page_first 12968
_journal_page_last 12971
_journal_paper_doi 10.1021/ja406761j
_journal_volume 135
_journal_year 2013
_chemical_absolute_configuration unk
_chemical_formula_moiety 'C19 H23 N O2'
_chemical_formula_sum 'C19 H23 N O2'
_chemical_formula_weight 297.38
_chemical_name_systematic
; 
 ? 
;
_space_group_IT_number 19
_symmetry_cell_setting orthorhombic
_symmetry_space_group_name_Hall 'P 2ac 2ab'
_symmetry_space_group_name_H-M 'P 21 21 21'
_atom_sites_solution_hydrogens geom
_atom_sites_solution_primary direct
_atom_sites_solution_secondary difmap
_audit_creation_method SHELXL-97
_cell_angle_alpha 90.00
_cell_angle_beta 90.00
_cell_angle_gamma 90.00
_cell_formula_units_Z 4
_cell_length_a 7.5855(7)
_cell_length_b 8.6501(10)
_cell_length_c 25.042(3)
_cell_measurement_reflns_used 5733
_cell_measurement_temperature 173(2)
_cell_measurement_theta_max 27.47
_cell_measurement_theta_min 1.63
_cell_volume 1643.1(3)
_computing_cell_refinement 'CrystalClear (Rigaku Inc., 2007)'
_computing_data_collection 'CrystalClear (Rigaku Inc., 2007)'
_computing_data_reduction 'CrystalClear (Rigaku Inc., 2007)'
_computing_molecular_graphics 'Olex2 ver 1.1'
_computing_publication_material 'SHELX97 (Sheldrick, 2008)'
_computing_structure_refinement 'Olex2 ver 1.1'
_computing_structure_solution 'SHELXS-97 (Sheldrick, 2008)'
_diffrn_ambient_temperature 173(2)
_diffrn_measured_fraction_theta_full 0.991
_diffrn_measured_fraction_theta_max 0.991
_diffrn_measurement_device_type 'Saturn724+ CCD'
_diffrn_measurement_method '\w scans at fixed \c = 45\%'
_diffrn_radiation_monochromator graphite
_diffrn_radiation_source 'sealed tube'
_diffrn_radiation_type MoK\a
_diffrn_radiation_wavelength 0.71073
_diffrn_reflns_av_R_equivalents 0.0424
_diffrn_reflns_av_sigmaI/netI 0.0259
_diffrn_reflns_limit_h_max 9
_diffrn_reflns_limit_h_min -9
_diffrn_reflns_limit_k_max 11
_diffrn_reflns_limit_k_min -11
_diffrn_reflns_limit_l_max 31
_diffrn_reflns_limit_l_min -32
_diffrn_reflns_number 11391
_diffrn_reflns_theta_full 27.48
_diffrn_reflns_theta_max 27.48
_diffrn_reflns_theta_min 2.81
_exptl_absorpt_coefficient_mu 0.077
_exptl_absorpt_correction_T_max 1.0000
_exptl_absorpt_correction_T_min 0.6459
_exptl_absorpt_correction_type multi-scan
_exptl_absorpt_process_details 'CrystalClear (Rigaku Inc., 2007)'
_exptl_crystal_colour colorless
_exptl_crystal_density_diffrn 1.202
_exptl_crystal_description block
_exptl_crystal_F_000 640
_exptl_crystal_size_max 0.57
_exptl_crystal_size_mid 0.41
_exptl_crystal_size_min 0.21
_refine_diff_density_max 0.191
_refine_diff_density_min -0.171
_refine_diff_density_rms 0.036
_refine_ls_abs_structure_details 'Flack H D (1983), Acta Cryst. A39, 876-881'
_refine_ls_abs_structure_Flack -10(10)
_refine_ls_extinction_method none
_refine_ls_goodness_of_fit_ref 1.195
_refine_ls_hydrogen_treatment constr
_refine_ls_matrix_type full
_refine_ls_number_parameters 202
_refine_ls_number_reflns 2156
_refine_ls_number_restraints 0
_refine_ls_restrained_S_all 1.195
_refine_ls_R_factor_all 0.0475
_refine_ls_R_factor_gt 0.0456
_refine_ls_shift/su_max 0.000
_refine_ls_shift/su_mean 0.000
_refine_ls_structure_factor_coef Fsqd
_refine_ls_weighting_details 'calc w=1/[\s^2^(Fo^2^)+(0.0580P)^2^+0.3054P] where P=(Fo^2^+2Fc^2^)/3'
_refine_ls_weighting_scheme calc
_refine_ls_wR_factor_gt 0.1242
_refine_ls_wR_factor_ref 0.1255
_reflns_number_gt 2106
_reflns_number_total 2156
_reflns_threshold_expression >2sigma(I)
_cod_data_source_file ja406761j_si_002.cif
_cod_data_source_block sa2688
_cod_database_code 4120742

loop_
_symmetry_equiv_pos_as_xyz
'x, y, z'
'-x+1/2, -y, z+1/2'
'-x, y+1/2, -z+1/2'
'x+1/2, -y+1/2, -z'

loop_
_atom_site_label
_atom_site_type_symbol
_atom_site_fract_x
_atom_site_fract_y
_atom_site_fract_z
_atom_site_U_iso_or_equiv
_atom_site_adp_type
_atom_site_occupancy
_atom_site_symmetry_multiplicity
_atom_site_calc_flag
_atom_site_refinement_flags
O1 O 0.5071(2) 0.4634(2) -0.22319(6) 0.0418(4) Uani 1 1 d .
O2 O 0.5864(2) 0.5362(2) 0.23478(6) 0.0425(4) Uani 1 1 d .
N1 N 0.2065(3) 0.4423(2) 0.01161(7) 0.0356(4) Uani 1 1 d .
H1 H 0.3003 0.3768 0.0111 0.040(7) Uiso 1 1 d R
C1 C 0.4926(4) 0.3552(3) -0.26600(9) 0.0414(5) Uani 1 1 d .
H1A H 0.5774 0.3820 -0.2941 0.062 Uiso 1 1 calc R
H1B H 0.3729 0.3585 -0.2806 0.062 Uiso 1 1 calc R
H1C H 0.5177 0.2510 -0.2527 0.062 Uiso 1 1 calc R
C2 C 0.4037(3) 0.4410(3) -0.17898(8) 0.0344(5) Uani 1 1 d .
C3 C 0.2933(3) 0.3155(3) -0.17108(9) 0.0361(5) Uani 1 1 d .
H3 H 0.2844 0.2370 -0.1975 0.043 Uiso 1 1 calc R
C4 C 0.1959(3) 0.3051(3) -0.12429(9) 0.0362(5) Uani 1 1 d .
H4 H 0.1212 0.2184 -0.1190 0.043 Uiso 1 1 calc R
C5 C 0.2047(3) 0.4179(3) -0.08515(9) 0.0359(5) Uani 1 1 d .
C6 C 0.3191(4) 0.5430(3) -0.09369(9) 0.0430(6) Uani 1 1 d .
H6 H 0.3291 0.6211 -0.0672 0.052 Uiso 1 1 calc R
C7 C 0.4171(4) 0.5546(3) -0.13987(9) 0.0429(6) Uani 1 1 d .
H7 H 0.4939 0.6401 -0.1450 0.052 Uiso 1 1 calc R
C8 C 0.0953(3) 0.4081(3) -0.03502(9) 0.0370(5) Uani 1 1 d .
H8 H 0.0484 0.3005 -0.0315 0.044 Uiso 1 1 calc R
C9 C -0.0595(4) 0.5209(3) -0.03495(10) 0.0468(6) Uani 1 1 d .
H9A H -0.1396 0.4960 -0.0650 0.056 Uiso 1 1 calc R
H9B H -0.0149 0.6273 -0.0403 0.056 Uiso 1 1 calc R
C10 C -0.1617(4) 0.5131(3) 0.01752(11) 0.0496(7) Uani 1 1 d .
H10A H -0.2527 0.5951 0.0180 0.060 Uiso 1 1 calc R
H10B H -0.2220 0.4119 0.0203 0.060 Uiso 1 1 calc R
C11 C -0.0384(3) 0.5339(3) 0.06502(10) 0.0445(6) Uani 1 1 d .
H11A H -0.1051 0.5175 0.0985 0.053 Uiso 1 1 calc R
H11B H 0.0074 0.6411 0.0653 0.053 Uiso 1 1 calc R
C12 C 0.1159(3) 0.4210(3) 0.06285(9) 0.0363(5) Uani 1 1 d .
H12 H 0.0694 0.3129 0.0648 0.044 Uiso 1 1 calc R
C13 C 0.2438(3) 0.4462(3) 0.10815(9) 0.0338(5) Uani 1 1 d .
C14 C 0.2425(3) 0.3519(3) 0.15286(9) 0.0358(5) Uani 1 1 d .
H14 H 0.1634 0.2668 0.1539 0.043 Uiso 1 1 calc R
C15 C 0.3529(3) 0.3775(3) 0.19617(9) 0.0341(5) Uani 1 1 d .
H15 H 0.3478 0.3120 0.2266 0.041 Uiso 1 1 calc R
C16 C 0.4713(3) 0.5004(3) 0.19449(9) 0.0342(5) Uani 1 1 d .
C17 C 0.4786(3) 0.5938(3) 0.14938(9) 0.0393(5) Uani 1 1 d .
H17 H 0.5616 0.6759 0.1476 0.047 Uiso 1 1 calc R
C18 C 0.3655(3) 0.5676(3) 0.10704(9) 0.0390(5) Uani 1 1 d .
H18 H 0.3705 0.6332 0.0767 0.047 Uiso 1 1 calc R
C19 C 0.5768(4) 0.4476(3) 0.28288(9) 0.0427(6) Uani 1 1 d .
H19A H 0.6036 0.3391 0.2750 0.064 Uiso 1 1 calc R
H19B H 0.4578 0.4553 0.2979 0.064 Uiso 1 1 calc R
H19C H 0.6625 0.4876 0.3087 0.064 Uiso 1 1 calc R

loop_
_atom_site_aniso_label
_atom_site_aniso_U_11
_atom_site_aniso_U_22
_atom_site_aniso_U_33
_atom_site_aniso_U_23
_atom_site_aniso_U_13
_atom_site_aniso_U_12
O1 0.0456(9) 0.0401(9) 0.0397(8) -0.0045(8) 0.0025(8) -0.0042(8)
O2 0.0455(9) 0.0419(9) 0.0402(8) -0.0001(8) -0.0021(8) -0.0069(8)
N1 0.0367(10) 0.0348(9) 0.0352(9) 0.0011(8) 0.0007(8) 0.0032(9)
C1 0.0420(13) 0.0434(12) 0.0389(12) -0.0063(11) -0.0013(11) 0.0031(11)
C2 0.0354(11) 0.0338(11) 0.0342(10) 0.0004(9) -0.0044(9) 0.0017(10)
C3 0.0376(12) 0.0331(11) 0.0376(11) -0.0030(10) -0.0104(10) 0.0002(10)
C4 0.0347(11) 0.0321(11) 0.0419(11) 0.0017(10) -0.0081(9) -0.0031(10)
C5 0.0392(12) 0.0312(10) 0.0373(11) 0.0034(9) -0.0054(10) 0.0007(10)
C6 0.0578(15) 0.0326(11) 0.0386(12) -0.0051(10) 0.0004(11) -0.0091(12)
C7 0.0529(14) 0.0331(11) 0.0428(12) 0.0000(10) -0.0001(11) -0.0112(12)
C8 0.0390(12) 0.0329(11) 0.0390(11) 0.0006(9) -0.0030(10) -0.0011(10)
C9 0.0444(14) 0.0484(14) 0.0475(13) 0.0041(12) -0.0061(12) 0.0058(12)
C10 0.0377(13) 0.0513(15) 0.0597(16) -0.0011(13) -0.0001(12) 0.0089(12)
C11 0.0429(13) 0.0449(13) 0.0459(13) -0.0045(12) 0.0049(11) 0.0065(11)
C12 0.0392(12) 0.0308(10) 0.0389(11) 0.0001(9) 0.0010(10) -0.0010(10)
C13 0.0362(11) 0.0306(10) 0.0348(10) -0.0012(9) 0.0043(9) -0.0003(9)
C14 0.0331(11) 0.0297(10) 0.0445(12) 0.0013(10) 0.0078(10) -0.0026(9)
C15 0.0335(11) 0.0338(11) 0.0350(10) 0.0027(9) 0.0083(9) -0.0018(9)
C16 0.0348(11) 0.0324(11) 0.0354(11) -0.0036(9) 0.0059(9) -0.0002(9)
C17 0.0466(13) 0.0307(11) 0.0407(11) -0.0009(9) 0.0073(10) -0.0085(10)
C18 0.0503(14) 0.0309(11) 0.0357(11) 0.0022(10) 0.0052(10) -0.0050(11)
C19 0.0418(12) 0.0475(13) 0.0388(12) -0.0003(11) 0.0007(10) 0.0016(11)

loop_
_atom_type_symbol
_atom_type_description
_atom_type_scat_dispersion_real
_atom_type_scat_dispersion_imag
_atom_type_scat_source
C C 0.0033 0.0000 'International Tables Vol C Tables 4.2.6.8 and 6.1.1.4'
H H 0.0000 0.0000 'International Tables Vol C Tables 4.2.6.8 and 6.1.1.4'
N N 0.0061 0.0000 'International Tables Vol C Tables 4.2.6.8 and 6.1.1.4'
O O 0.0106 0.0000 'International Tables Vol C Tables 4.2.6.8 and 6.1.1.4'

loop_
_geom_angle_atom_site_label_1
_geom_angle_atom_site_label_2
_geom_angle_atom_site_label_3
_geom_angle
C2 O1 C1 118.03(18)
C16 O2 C19 117.81(19)
C12 N1 C8 113.60(17)
C12 N1 H1 107.5
C8 N1 H1 108.1
O1 C1 H1A 109.5
O1 C1 H1B 109.5
H1A C1 H1B 109.5
O1 C1 H1C 109.5
H1A C1 H1C 109.5
H1B C1 H1C 109.5
O1 C2 C3 124.9(2)
O1 C2 C7 115.3(2)
C3 C2 C7 119.8(2)
C2 C3 C4 119.5(2)
C2 C3 H3 120.2
C4 C3 H3 120.2
C5 C4 C3 121.8(2)
C5 C4 H4 119.1
C3 C4 H4 119.1
C4 C5 C6 117.7(2)
C4 C5 C8 121.6(2)
C6 C5 C8 120.7(2)
C7 C6 C5 121.2(2)
C7 C6 H6 119.4
C5 C6 H6 119.4
C6 C7 C2 120.0(2)
C6 C7 H7 120.0
C2 C7 H7 120.0
N1 C8 C5 109.50(18)
N1 C8 C9 108.15(19)
C5 C8 C9 112.86(19)
N1 C8 H8 108.7
C5 C8 H8 108.7
C9 C8 H8 108.7
C8 C9 C10 111.3(2)
C8 C9 H9A 109.4
C10 C9 H9A 109.4
C8 C9 H9B 109.4
C10 C9 H9B 109.4
H9A C9 H9B 108.0
C11 C10 C9 110.8(2)
C11 C10 H10A 109.5
C9 C10 H10A 109.5
C11 C10 H10B 109.5
C9 C10 H10B 109.5
H10A C10 H10B 108.1
C10 C11 C12 111.6(2)
C10 C11 H11A 109.3
C12 C11 H11A 109.3
C10 C11 H11B 109.3
C12 C11 H11B 109.3
H11A C11 H11B 108.0
N1 C12 C13 109.77(18)
N1 C12 C11 108.04(19)
C13 C12 C11 111.97(19)
N1 C12 H12 109.0
C13 C12 H12 109.0
C11 C12 H12 109.0
C14 C13 C18 117.6(2)
C14 C13 C12 121.2(2)
C18 C13 C12 121.2(2)
C13 C14 C15 122.2(2)
C13 C14 H14 118.9
C15 C14 H14 118.9
C14 C15 C16 119.2(2)
C14 C15 H15 120.4
C16 C15 H15 120.4
O2 C16 C17 116.2(2)
O2 C16 C15 124.2(2)
C17 C16 C15 119.6(2)
C18 C17 C16 120.2(2)
C18 C17 H17 119.9
C16 C17 H17 119.9
C17 C18 C13 121.2(2)
C17 C18 H18 119.4
C13 C18 H18 119.4
O2 C19 H19A 109.5
O2 C19 H19B 109.5
H19A C19 H19B 109.5
O2 C19 H19C 109.5
H19A C19 H19C 109.5
H19B C19 H19C 109.5

loop_
_geom_bond_atom_site_label_1
_geom_bond_atom_site_label_2
_geom_bond_distance
O1 C2 1.371(3)
O1 C1 1.427(3)
O2 C16 1.370(3)
O2 C19 1.430(3)
N1 C12 1.467(3)
N1 C8 1.471(3)
N1 H1 0.9100
C1 H1A 0.9800
C1 H1B 0.9800
C1 H1C 0.9800
C2 C3 1.385(3)
C2 C7 1.391(3)
C3 C4 1.388(3)
C3 H3 0.9500
C4 C5 1.384(3)
C4 H4 0.9500
C5 C6 1.403(3)
C5 C8 1.508(3)
C6 C7 1.379(3)
C6 H6 0.9500
C7 H7 0.9500
C8 C9 1.526(3)
C8 H8 1.0000
C9 C10 1.527(4)
C9 H9A 0.9900
C9 H9B 0.9900
C10 C11 1.524(4)
C10 H10A 0.9900
C10 H10B 0.9900
C11 C12 1.526(3)
C11 H11A 0.9900
C11 H11B 0.9900
C12 C13 1.509(3)
C12 H12 1.0000
C13 C14 1.385(3)
C13 C18 1.398(3)
C14 C15 1.388(3)
C14 H14 0.9500
C15 C16 1.392(3)
C15 H15 0.9500
C16 C17 1.390(3)
C17 C18 1.383(3)
C17 H17 0.9500
C18 H18 0.9500
C19 H19A 0.9800
C19 H19B 0.9800
C19 H19C 0.9800

loop_
_geom_torsion_atom_site_label_1
_geom_torsion_atom_site_label_2
_geom_torsion_atom_site_label_3
_geom_torsion_atom_site_label_4
_geom_torsion
C1 O1 C2 C3 4.3(3)
C1 O1 C2 C7 -176.8(2)
O1 C2 C3 C4 179.5(2)
C7 C2 C3 C4 0.6(3)
C2 C3 C4 C5 0.5(3)
C3 C4 C5 C6 -1.3(3)
C3 C4 C5 C8 178.5(2)
C4 C5 C6 C7 1.0(4)
C8 C5 C6 C7 -178.7(2)
C5 C6 C7 C2 0.0(4)
O1 C2 C7 C6 -179.8(2)
C3 C2 C7 C6 -0.8(4)
C12 N1 C8 C5 -174.37(19)
C12 N1 C8 C9 62.3(2)
C4 C5 C8 N1 133.9(2)
C6 C5 C8 N1 -46.4(3)
C4 C5 C8 C9 -105.6(3)
C6 C5 C8 C9 74.2(3)
N1 C8 C9 C10 -55.9(3)
C5 C8 C9 C10 -177.2(2)
C8 C9 C10 C11 53.0(3)
C9 C10 C11 C12 -53.1(3)
C8 N1 C12 C13 175.49(19)
C8 N1 C12 C11 -62.2(2)
C10 C11 C12 N1 56.0(3)
C10 C11 C12 C13 177.0(2)
N1 C12 C13 C14 -139.2(2)
C11 C12 C13 C14 100.8(3)
N1 C12 C13 C18 42.2(3)
C11 C12 C13 C18 -77.8(3)
C18 C13 C14 C15 1.9(3)
C12 C13 C14 C15 -176.7(2)
C13 C14 C15 C16 -1.1(3)
C19 O2 C16 C17 176.9(2)
C19 O2 C16 C15 -4.0(3)
C14 C15 C16 O2 -179.9(2)
C14 C15 C16 C17 -0.8(3)
O2 C16 C17 C18 -179.0(2)
C15 C16 C17 C18 1.8(3)
C16 C17 C18 C13 -1.0(4)
C14 C13 C18 C17 -0.9(3)
C12 C13 C18 C17 177.8(2)
